data_1534386
loop_
_publ_author_name
'Danot, M.'
'Rouxel, J.'

_publ_section_title
;
 Preparation et reseau cristallin de l'oxybromure Cr O Br
;
_journal_name_full
;
Comptes Rendus Hebdomadaires des Seances de l'Academie des Sciences, Serie C, 
Sciences Chimiques (1966-)
;
_journal_page_first 1879
_journal_page_last 1881
_journal_volume 262
_journal_year 1966
_chemical_formula_sum 'Br Cr O'
_chemical_name_systematic 'Cr O Br'
_space_group_IT_number 59
_symmetry_space_group_name_Hall '-P 2ab 2a'
_symmetry_space_group_name_H-M 'P m m n :2'
_cell_angle_alpha 90
_cell_angle_beta 90
_cell_angle_gamma 90
_cell_formula_units_Z 2
_cell_length_a 3.863
_cell_length_b 3.232
_cell_length_c 8.36
_cell_volume 104.376
_citation_journal_id_ASTM CHDCAQ
_cod_data_source_file Danot_CHDCAQ_1966_1657.cif
_cod_data_source_block Br1Cr1O1
_cod_original_cell_volume 104.3764
_cod_original_formula_sum 'Br1 Cr1 O1'
_cod_database_code 1534386

loop_
_symmetry_equiv_pos_as_xyz
x,y,z
-x+1/2,-y+1/2,z
x+1/2,-y,-z
-x,y+1/2,-z
-x,-y,-z
x-1/2,y-1/2,-z
-x-1/2,y,z
x,-y-1/2,z

loop_
_atom_site_label
_atom_site_type_symbol
_atom_site_fract_x
_atom_site_fract_y
_atom_site_fract_z
_atom_site_occupancy
_atom_site_U_iso_or_equiv
Cr1 Cr+3 0.25 0.25 0.102 1 0.0
O1 O-2 0.25 0.75 0.965 1 0.0
Br1 Br-1 0.25 0.75 0.32 1 0.0
